data_1514236
loop_
_publ_author_name
'Jirak, Z.'
'Vratislav, S.'
'Zajicek, J.'

_publ_section_title
;
 Oxygen parameters and Debye-Waller factors in Mnx Cr3-x O4 spinels
;
_journal_coden_ASTM PSSABA
_journal_name_full
;
 Physica Status Solidi A - Applications and Materials
;
_journal_page_first K47
_journal_page_last K51
_journal_volume 37
_journal_year 1976
_chemical_formula_structural 'Mn3 O4'
_chemical_formula_sum 'Mn3 O4'
_chemical_name_mineral Hausmannite
_chemical_name_systematic
;
Manganese(II) Manganese(III) Oxide (1/2/4)
;
_space_group_IT_number 141
_symmetry_Int_Tables_number 141
_symmetry_space_group_name_Hall 'I 4bw 2bw -1bw'
_symmetry_space_group_name_H-M 'I 41/a m d :1'
_audit_creation_date 2011/02/01
_audit_update_record 2013/02/01
_cell_angle_alpha 90.
_cell_angle_beta 90.
_cell_angle_gamma 90.
_cell_formula_units_Z 4
_cell_length_a 5.759
_cell_length_b 5.759
_cell_length_c 9.460
_cell_volume 313.751
_cod_data_source_file 'data_Mn3O4melanie167411.cif'
_cod_data_source_block /var/www/cod/tmp/uploads/1396619623.51-D290F29E9218B844.cif
_cod_original_cell_volume 313.75
_cod_original_sg_symbol_H-M 'I 41/a m d S'
_cod_database_code 1514236

loop_
_symmetry_equiv_pos_site_id
_symmetry_equiv_pos_as_xyz
1 'y, -x+1/2, z+1/4'
2 '-y, x+1/2, z+1/4'
3 'y, -x, -z'
4 '-y, x, -z'
5 '-y, -x+1/2, z+1/4'
6 'y, x+1/2, z+1/4'
7 '-y, -x, -z'
8 'y, x, -z'
9 'x, -y+1/2, -z+1/4'
10 '-x, y+1/2, -z+1/4'
11 'x, -y, z'
12 '-x, y, z'
13 '-x, -y+1/2, -z+1/4'
14 'x, y+1/2, -z+1/4'
15 '-x, -y, z'
16 'x, y, z'
17 'y+1/2, -x, z+3/4'
18 '-y+1/2, x, z+3/4'
19 'y+1/2, -x+1/2, -z+1/2'
20 '-y+1/2, x+1/2, -z+1/2'
21 '-y+1/2, -x, z+3/4'
22 'y+1/2, x, z+3/4'
23 '-y+1/2, -x+1/2, -z+1/2'
24 'y+1/2, x+1/2, -z+1/2'
25 'x+1/2, -y, -z+3/4'
26 '-x+1/2, y, -z+3/4'
27 'x+1/2, -y+1/2, z+1/2'
28 '-x+1/2, y+1/2, z+1/2'
29 '-x+1/2, -y, -z+3/4'
30 'x+1/2, y, -z+3/4'
31 '-x+1/2, -y+1/2, z+1/2'
32 'x+1/2, y+1/2, z+1/2'

loop_
_atom_site_label
_atom_site_type_symbol
_atom_site_symmetry_multiplicity
_atom_site_Wyckoff_symbol
_atom_site_fract_x
_atom_site_fract_y
_atom_site_fract_z
_atom_site_occupancy
_atom_site_attached_hydrogens
_atom_site_B_iso_or_equiv
Mn1 Mn2+ 4 a 0 0 0 1. 0 0.1(4)
Mn2 Mn3+ 8 d 0 0.25 0.625 1. 0 0.1(4)
O1 O2- 16 h 0 0.220(2) 0.384(1) 1. 0 0.30(15)

loop_
_atom_type_symbol
_atom_type_oxidation_number
Mn2+ 2
Mn3+ 3
O2- -2
